data_4107945
loop_
_publ_author_name
'Craig M. Robertson'
'Alicea A. Leitch'
'Kristina Cvrkalj'
'Robert W. Reed'
'Daniel J. T. Myles'
'Paul A. Dube'
'Richard T. Oakley'

_publ_section_title
;
 Enhanced Conductivity and Magnetic Ordering in Isostructural Heavy Atom
 Radicals
;
_journal_name_full 'Journal of the American Chemical Society'
_journal_page_first 8414
_journal_page_last 8425
_journal_paper_doi 10.1021/ja801070d
_journal_volume 130
_journal_year 2008
_chemical_formula_sum 'C7 H5 Cl N3 Se4'
_chemical_formula_weight 482.43
_chemical_name_systematic
; 
 ? 
;
_space_group_IT_number 113
_symmetry_cell_setting tetragonal
_symmetry_space_group_name_Hall 'P -4 2ab'
_symmetry_space_group_name_H-M 'P -4 21 m'
_atom_sites_solution_hydrogens geom
_atom_sites_solution_primary direct
_atom_sites_solution_secondary difmap
_audit_creation_method SHELXL-97
_cell_angle_alpha 90.00
_cell_angle_beta 90.00
_cell_angle_gamma 90.00
_cell_formula_units_Z 4
_cell_length_a 16.1801(12)
_cell_length_b 16.1801(12)
_cell_length_c 4.1264(6)
_cell_measurement_reflns_used 2117
_cell_measurement_temperature 100(2)
_cell_measurement_theta_max 29.78
_cell_measurement_theta_min 2.82
_cell_volume 1080.27(19)
_computing_cell_refinement 'Bruker APEX II'
_computing_data_collection 'Bruker APEX II'
_computing_data_reduction 'Bruker APEX II'
_computing_molecular_graphics 'Bruker SHELXTL'
_computing_publication_material 'Bruker SHELXTL'
_computing_structure_refinement 'Bruker APEX II'
_computing_structure_solution 'Bruker APEX II'
_diffrn_ambient_temperature 100(2)
_diffrn_measured_fraction_theta_full 0.996
_diffrn_measured_fraction_theta_max 0.996
_diffrn_measurement_device_type 'CCD area detector'
_diffrn_measurement_method 'phi and omega scans'
_diffrn_radiation_monochromator graphite
_diffrn_radiation_source 'fine-focus sealed tube'
_diffrn_radiation_type MoK\a
_diffrn_radiation_wavelength 0.71073
_diffrn_reflns_av_R_equivalents 0.0791
_diffrn_reflns_av_sigmaI/netI 0.0441
_diffrn_reflns_limit_h_max 20
_diffrn_reflns_limit_h_min -20
_diffrn_reflns_limit_k_max 15
_diffrn_reflns_limit_k_min -20
_diffrn_reflns_limit_l_max 5
_diffrn_reflns_limit_l_min -5
_diffrn_reflns_number 9115
_diffrn_reflns_theta_full 26.49
_diffrn_reflns_theta_max 26.49
_diffrn_reflns_theta_min 2.81
_exptl_absorpt_coefficient_mu 13.797
_exptl_absorpt_correction_T_max 0.7699
_exptl_absorpt_correction_T_min 0.2162
_exptl_absorpt_correction_type analytical
_exptl_absorpt_process_details sadabs
_exptl_crystal_colour black
_exptl_crystal_density_diffrn 2.966
_exptl_crystal_description needle
_exptl_crystal_F_000 884
_exptl_crystal_size_max 0.16
_exptl_crystal_size_mid 0.04
_exptl_crystal_size_min 0.02
_refine_diff_density_max 0.753
_refine_diff_density_min -0.669
_refine_diff_density_rms 0.185
_refine_ls_abs_structure_details 'Flack H D (1983), Acta Cryst. A39, 876-881'
_refine_ls_abs_structure_Flack 0.00(4)
_refine_ls_extinction_coef 0.0055(6)
_refine_ls_extinction_expression Fc^*^=kFc[1+0.001xFc^2^\l^3^/sin(2\q)]^-1/4^
_refine_ls_extinction_method SHELXL
_refine_ls_goodness_of_fit_ref 1.164
_refine_ls_hydrogen_treatment constr
_refine_ls_matrix_type full
_refine_ls_number_parameters 77
_refine_ls_number_reflns 1175
_refine_ls_number_restraints 0
_refine_ls_restrained_S_all 1.164
_refine_ls_R_factor_all 0.0411
_refine_ls_R_factor_gt 0.0376
_refine_ls_shift/su_max 0.000
_refine_ls_shift/su_mean 0.000
_refine_ls_structure_factor_coef Fsqd
_refine_ls_weighting_details 'calc w=1/[\s^2^(Fo^2^)+(0.0331P)^2^+2.6470P] where P=(Fo^2^+2Fc^2^)/3'
_refine_ls_weighting_scheme calc
_refine_ls_wR_factor_gt 0.0800
_refine_ls_wR_factor_ref 0.0813
_reflns_number_gt 1116
_reflns_number_total 1175
_reflns_threshold_expression >2sigma(I)
_cod_data_source_file ja801070d-file004.cif
_cod_data_source_block clssetlt_0m
_cod_database_code 4107945

loop_
_symmetry_equiv_pos_as_xyz
'x, y, z'
'-x, -y, z'
'y, -x, -z'
'-y, x, -z'
'-x+1/2, y+1/2, -z'
'x+1/2, -y+1/2, -z'
'-y+1/2, -x+1/2, z'
'y+1/2, x+1/2, z'

loop_
_atom_site_label
_atom_site_type_symbol
_atom_site_fract_x
_atom_site_fract_y
_atom_site_fract_z
_atom_site_U_iso_or_equiv
_atom_site_adp_type
_atom_site_occupancy
_atom_site_symmetry_multiplicity
_atom_site_calc_flag
_atom_site_refinement_flags
Se1 Se 0.55939(4) 0.39754(4) 0.2600(2) 0.0138(2) Uani 1 1 d .
Se2 Se 0.52145(5) 0.27096(5) 0.0160(2) 0.0150(2) Uani 1 1 d .
Cl1 Cl 0.58506(12) 0.08506(12) -0.1391(7) 0.0174(6) Uani 1 2 d S
C1 C 0.6761(5) 0.2840(5) 0.3361(19) 0.0128(17) Uani 1 1 d .
C3 C 0.6505(5) 0.1505(5) 0.071(3) 0.016(3) Uani 1 2 d S
N1 N 0.6586(4) 0.3605(4) 0.4086(16) 0.0117(15) Uani 1 1 d .
C2 C 0.6237(5) 0.2292(5) 0.150(2) 0.0142(17) Uani 1 1 d .
N2 N 0.7521(4) 0.2521(4) 0.443(2) 0.012(2) Uani 1 2 d S
C5 C 0.8621(4) 0.3621(4) 0.479(3) 0.016(2) Uani 1 2 d S
H5A H 0.8935 0.3935 0.6332 0.025 Uiso 1 2 d SR
H5B H 0.8306 0.3994 0.3451 0.025 Uiso 1 1 d R
C4 C 0.8027(5) 0.3027(5) 0.659(3) 0.015(2) Uani 1 2 d S
H4 H 0.7670 0.3351 0.7961 0.018 Uiso 1 1 d R

loop_
_atom_site_aniso_label
_atom_site_aniso_U_11
_atom_site_aniso_U_22
_atom_site_aniso_U_33
_atom_site_aniso_U_23
_atom_site_aniso_U_13
_atom_site_aniso_U_12
Se1 0.0104(4) 0.0104(4) 0.0204(4) -0.0005(4) 0.0001(4) 0.0010(3)
Se2 0.0102(4) 0.0120(4) 0.0227(4) -0.0016(4) -0.0025(4) 0.0008(3)
Cl1 0.0140(8) 0.0140(8) 0.0243(14) -0.0045(8) -0.0045(8) -0.0004(10)
C1 0.013(4) 0.011(4) 0.014(4) 0.005(3) -0.003(3) 0.000(3)
C3 0.013(3) 0.013(3) 0.024(7) -0.001(3) -0.001(3) -0.003(4)
N1 0.008(3) 0.010(3) 0.017(4) -0.001(3) -0.001(3) -0.001(3)
C2 0.010(4) 0.008(4) 0.025(4) -0.005(3) -0.004(3) 0.001(3)
N2 0.010(3) 0.010(3) 0.017(5) 0.000(3) 0.000(3) 0.003(3)
C5 0.013(3) 0.013(3) 0.024(6) 0.007(4) 0.007(4) 0.000(4)
C4 0.019(4) 0.019(4) 0.007(6) -0.003(3) -0.003(3) -0.006(5)

loop_
_atom_type_symbol
_atom_type_description
_atom_type_scat_dispersion_real
_atom_type_scat_dispersion_imag
_atom_type_scat_source
C C 0.0033 0.0016 'International Tables Vol C Tables 4.2.6.8 and 6.1.1.4'
H H 0.0000 0.0000 'International Tables Vol C Tables 4.2.6.8 and 6.1.1.4'
N N 0.0061 0.0033 'International Tables Vol C Tables 4.2.6.8 and 6.1.1.4'
Cl Cl 0.1484 0.1585 'International Tables Vol C Tables 4.2.6.8 and 6.1.1.4'
Se Se -0.0929 2.2259 'International Tables Vol C Tables 4.2.6.8 and 6.1.1.4'

loop_
_geom_angle_atom_site_label_1
_geom_angle_atom_site_label_2
_geom_angle_atom_site_label_3
_geom_angle
_geom_angle_site_symmetry_1
N1 Se1 Se2 95.0(2) .
C2 Se2 Se1 87.6(2) .
N1 C1 N2 117.9(7) .
N1 C1 C2 125.1(7) .
N2 C1 C2 117.0(7) .
C2 C3 C2 121.4(11) 8_545
C2 C3 Cl1 119.3(5) 8_545
C2 C3 Cl1 119.3(5) .
C1 N1 Se1 115.3(5) .
C3 C2 C1 120.3(8) .
C3 C2 Se2 122.7(6) .
C1 C2 Se2 117.0(6) .
C1 N2 C1 123.1(10) 8_545
C1 N2 C4 118.4(5) 8_545
C1 N2 C4 118.4(5) .
N2 C4 C5 113.6(10) .

loop_
_geom_bond_atom_site_label_1
_geom_bond_atom_site_label_2
_geom_bond_distance
_geom_bond_site_symmetry_2
Se1 N1 1.819(7) .
Se1 Se2 2.3633(11) .
Se2 C2 1.870(8) .
Cl1 C3 1.730(12) .
C1 N1 1.305(10) .
C1 N2 1.404(9) .
C1 C2 1.449(11) .
C3 C2 1.384(9) 8_545
C3 C2 1.384(9) .
N2 C1 1.404(9) 8_545
N2 C4 1.464(14) .
C5 C4 1.550(15) .
